data_4514915
loop_
_publ_author_name
'Liu, Shih-I'
'Haung, Jia-Yun'
'Barve, Indrajeet J.'
'Huang, Sheng-Cih'
'Sun, Chung-Ming'

_publ_section_title
;
 Enantioselective Synthesis of Hydantoin and Diketopiperazine-Fused
 Tetrahydroisoquinolines via Pictet-Spengler Reaction.
;
_journal_issue 4
_journal_name_full 'ACS combinatorial science'
_journal_page_first 336
_journal_page_last 344
_journal_paper_doi 10.1021/acscombsci.9b00005
_journal_volume 21
_journal_year 2019
_chemical_absolute_configuration rm
_chemical_formula_sum 'C19 H20 N2 O6'
_chemical_formula_weight 372.37
_space_group_crystal_system orthorhombic
_space_group_IT_number 19
_space_group_name_Hall 'P 2ac 2ab'
_space_group_name_H-M_alt 'P 21 21 21'
_symmetry_space_group_name_Hall 'P 2ac 2ab'
_symmetry_space_group_name_H-M 'P 21 21 21'
_atom_sites_solution_hydrogens mixed
_audit_creation_method SHELXL-2014/6
_cell_angle_alpha 90
_cell_angle_beta 90
_cell_angle_gamma 90
_cell_formula_units_Z 4
_cell_length_a 8.2567(2)
_cell_length_b 10.4077(3)
_cell_length_c 20.4581(5)
_cell_measurement_reflns_used 9969
_cell_measurement_temperature 100(2)
_cell_measurement_theta_max 66.6302
_cell_measurement_theta_min 4.3222
_cell_volume 1758.03(8)
_computing_cell_refinement 'SAINT V8.34A (Bruker AXS Inc., 2013)'
_computing_data_collection 'Bruker APEX2'
_computing_data_reduction 'SAINT V8.34A (Bruker AXS Inc., 2013)'
_computing_molecular_graphics 'Bruker SHELXTL'
_computing_publication_material 'Bruker SHELXTL'
_computing_structure_refinement 'SHELXL-2014/6 (Sheldrick, 2014)'
_diffrn_ambient_temperature 100(2)
_diffrn_detector_area_resol_mean 8.3333
_diffrn_measured_fraction_theta_full 0.976
_diffrn_measured_fraction_theta_max 0.997
_diffrn_measurement_device_type 'Bruker APEX-II CCD'
_diffrn_measurement_method '\f and \w scans'
_diffrn_radiation_type CuK\a
_diffrn_radiation_wavelength 1.54178
_diffrn_reflns_av_R_equivalents 0.0239
_diffrn_reflns_av_unetI/netI 0.0192
_diffrn_reflns_Laue_measured_fraction_full 0.976
_diffrn_reflns_Laue_measured_fraction_max 0.997
_diffrn_reflns_limit_h_max 9
_diffrn_reflns_limit_h_min -9
_diffrn_reflns_limit_k_max 12
_diffrn_reflns_limit_k_min -12
_diffrn_reflns_limit_l_max 24
_diffrn_reflns_limit_l_min -24
_diffrn_reflns_number 12527
_diffrn_reflns_point_group_measured_fraction_full 0.965
_diffrn_reflns_point_group_measured_fraction_max 0.988
_diffrn_reflns_theta_full 67.679
_diffrn_reflns_theta_max 66.625
_diffrn_reflns_theta_min 4.322
_exptl_absorpt_coefficient_mu 0.885
_exptl_absorpt_correction_T_max 0.9492
_exptl_absorpt_correction_T_min 0.6230
_exptl_absorpt_correction_type multi-scan
_exptl_absorpt_process_details 'SADABS V2014/4 (Bruker AXS Inc.)'
_exptl_crystal_colour 'Pale Yellow'
_exptl_crystal_density_diffrn 1.407
_exptl_crystal_density_meas ?
_exptl_crystal_density_method 'not measured'
_exptl_crystal_description Tabullar
_exptl_crystal_F_000 784
_exptl_crystal_size_max 0.22
_exptl_crystal_size_mid 0.20
_exptl_crystal_size_min 0.10
_refine_diff_density_max 0.150
_refine_diff_density_min -0.209
_refine_diff_density_rms 0.040
_refine_ls_abs_structure_details
;
 Flack x determined using 1258 quotients [(I+)-(I-)]/[(I+)+(I-)]
 (Parsons, Flack and Wagner, Acta Cryst. B69 (2013) 249-259).
;
_refine_ls_abs_structure_Flack 0.06(4)
_refine_ls_extinction_method none
_refine_ls_goodness_of_fit_ref 1.075
_refine_ls_hydrogen_treatment constr
_refine_ls_matrix_type full
_refine_ls_number_parameters 247
_refine_ls_number_reflns 3068
_refine_ls_number_restraints 0
_refine_ls_restrained_S_all 1.075
_refine_ls_R_factor_all 0.0272
_refine_ls_R_factor_gt 0.0270
_refine_ls_shift/su_max 0.000
_refine_ls_shift/su_mean 0.000
_refine_ls_structure_factor_coef Fsqd
_refine_ls_weighting_details 'w=1/[\s^2^(Fo^2^)+(0.0385P)^2^+0.4311P] where P=(Fo^2^+2Fc^2^)/3'
_refine_ls_weighting_scheme calc
_refine_ls_wR_factor_gt 0.0701
_refine_ls_wR_factor_ref 0.0702
_reflns_Friedel_coverage 0.708
_reflns_Friedel_fraction_full 0.951
_reflns_Friedel_fraction_max 0.976
_reflns_number_gt 3044
_reflns_number_total 3068
_reflns_threshold_expression 'I > 2\s(I)'
_cod_data_source_file co9b00005_si_002.cif
_cod_data_source_block cu_170251LT_Cu_0m
_cod_depositor_comments
;
The following automatic conversions were performed:

'_chemical_absolute_configuration' value 'RM' changed to 'rm'
according to
/home/data/users/saulius/crontab/automatic-downloads/current/ACS/lib/dictionaries/cif_core.dic
dictionary named 'cif_core.dic' version 2.4.2 from 2011-04-26.

'_exptl_crystal_density_meas' value 'not measured' was changed to '?'
- the value is perceived as not measured.

Automatic conversion script
Id: cif_fix_values 4973 2017-02-22 13:04:09Z antanas 
;
_cod_database_code 4514915
_shelx_space_group_comment
;
The symmetry employed for this shelxl refinement is uniquely defined
by the following loop, which should always be used as a source of
symmetry information in preference to the above space-group names.
They are only intended as comments.
;
_shelxl_version_number 2014/6

loop_
_space_group_symop_operation_xyz
'x, y, z'
'x+1/2, -y+1/2, -z'
'-x, y+1/2, -z+1/2'
'-x+1/2, -y, z+1/2'

loop_
_atom_site_label
_atom_site_type_symbol
_atom_site_fract_x
_atom_site_fract_y
_atom_site_fract_z
_atom_site_U_iso_or_equiv
_atom_site_adp_type
_atom_site_occupancy
_atom_site_site_symmetry_order
_atom_site_calc_flag
_atom_site_refinement_flags_posn
_atom_site_refinement_flags_adp
O1 O 0.4917(2) 0.13005(15) 0.70733(8) 0.0342(4) Uani 1 1 d . .
O2 O 0.73650(17) 0.31205(12) 1.15198(6) 0.0202(3) Uani 1 1 d . .
O3 O 0.84071(16) 0.14011(12) 1.07118(6) 0.0182(3) Uani 1 1 d . .
O4 O 0.92545(18) 0.87052(14) 0.89209(7) 0.0279(3) Uani 1 1 d . .
O5 O 0.66116(18) 0.85064(14) 0.87228(9) 0.0330(4) Uani 1 1 d . .
O6 O 0.6808(2) 0.18608(16) 0.64021(7) 0.0331(4) Uani 1 1 d . .
N1 N 0.6175(2) 0.18646(16) 0.69455(8) 0.0228(4) Uani 1 1 d . .
N2 N 0.9390(2) 0.60311(14) 0.88417(7) 0.0170(3) Uani 1 1 d . .
C1 C 0.6975(3) 0.25890(17) 0.74690(9) 0.0193(4) Uani 1 1 d . .
C2 C 0.8610(3) 0.28470(18) 0.74044(9) 0.0204(4) Uani 1 1 d . .
H13 H 0.9194 0.2574 0.7029 0.024 Uiso 1 1 calc R U
C3 C 0.9369(2) 0.35146(17) 0.79025(9) 0.0187(4) Uani 1 1 d . .
H14 H 1.0490 0.3707 0.7866 0.022 Uiso 1 1 calc R U
C4 C 0.8524(2) 0.39098(16) 0.84546(9) 0.0155(4) Uani 1 1 d . .
C5 C 0.9426(2) 0.46409(17) 0.89871(8) 0.0160(4) Uani 1 1 d . .
H19 H 1.0585 0.4367 0.8961 0.019 Uiso 1 1 calc R U
C6 C 0.8835(2) 0.42941(17) 0.96696(9) 0.0155(4) Uani 1 1 d . .
C7 C 0.8923(2) 0.30073(18) 0.98699(9) 0.0166(4) Uani 1 1 d . .
H20 H 0.9350 0.2381 0.9579 0.020 Uiso 1 1 calc R U
C8 C 0.8400(2) 0.26358(17) 1.04813(9) 0.0162(4) Uani 1 1 d . .
C9 C 0.7805(2) 0.35721(18) 1.09184(9) 0.0167(4) Uani 1 1 d . .
C10 C 0.6819(2) 0.40685(19) 1.19804(9) 0.0215(4) Uani 1 1 d . .
H2 H 0.7656 0.4728 1.2034 0.032 Uiso 1 1 calc R U
H21 H 0.6608 0.3656 1.2403 0.032 Uiso 1 1 calc R U
H1 H 0.5821 0.4468 1.1819 0.032 Uiso 1 1 calc R U
C11 C 0.8713(3) 0.04140(18) 1.02420(9) 0.0236(4) Uani 1 1 d . .
H3 H 0.7918 0.0474 0.9888 0.035 Uiso 1 1 calc R U
H5 H 0.8626 -0.0428 1.0453 0.035 Uiso 1 1 calc R U
H4 H 0.9806 0.0520 1.0063 0.035 Uiso 1 1 calc R U
C12 C 0.7976(2) 0.66768(17) 0.91299(9) 0.0171(4) Uani 1 1 d . .
H12 H 0.6964 0.6273 0.8957 0.020 Uiso 1 1 calc R U
C13 C 0.8042(2) 0.80683(18) 0.89143(9) 0.0179(4) Uani 1 1 d . .
C14 C 0.6577(3) 0.9823(2) 0.84891(14) 0.0382(6) Uani 1 1 d . .
H7 H 0.6625 1.0412 0.8862 0.057 Uiso 1 1 calc R U
H6 H 0.5573 0.9971 0.8245 0.057 Uiso 1 1 calc R U
H8 H 0.7508 0.9974 0.8202 0.057 Uiso 1 1 calc R U
C15 C 0.7975(2) 0.65903(17) 0.98784(9) 0.0185(4) Uani 1 1 d . .
H9 H 0.8867 0.7120 1.0058 0.022 Uiso 1 1 calc R U
H10 H 0.6939 0.6928 1.0052 0.022 Uiso 1 1 calc R U
C16 C 0.8190(2) 0.52058(17) 1.00891(9) 0.0162(4) Uani 1 1 d . .
C17 C 0.7695(2) 0.48349(18) 1.07195(9) 0.0167(4) Uani 1 1 d . .
H11 H 0.7280 0.5463 1.1012 0.020 Uiso 1 1 calc R U
C18 C 0.6083(2) 0.29657(18) 0.80086(9) 0.0196(4) Uani 1 1 d . .
H16 H 0.4960 0.2776 0.8041 0.023 Uiso 1 1 calc R U
C19 C 0.6878(2) 0.36290(18) 0.85011(9) 0.0182(4) Uani 1 1 d . .
H15 H 0.6291 0.3897 0.8876 0.022 Uiso 1 1 calc R U
H22 H 1.0352 0.6423 0.9015 0.050 Uiso 1 1 d . .

loop_
_atom_site_aniso_label
_atom_site_aniso_U_11
_atom_site_aniso_U_22
_atom_site_aniso_U_33
_atom_site_aniso_U_23
_atom_site_aniso_U_13
_atom_site_aniso_U_12
O1 0.0396(9) 0.0331(8) 0.0300(8) 0.0012(7) -0.0075(7) -0.0156(8)
O2 0.0270(7) 0.0162(6) 0.0173(6) 0.0011(5) 0.0057(5) 0.0016(6)
O3 0.0242(7) 0.0124(6) 0.0181(6) 0.0008(5) 0.0017(5) 0.0008(6)
O4 0.0230(7) 0.0178(7) 0.0428(9) 0.0041(6) -0.0028(6) -0.0038(6)
O5 0.0222(7) 0.0186(7) 0.0583(10) 0.0140(7) -0.0053(7) -0.0002(6)
O6 0.0354(9) 0.0423(9) 0.0217(7) -0.0109(7) -0.0015(6) 0.0017(7)
N1 0.0284(10) 0.0179(7) 0.0222(8) -0.0015(6) -0.0055(7) 0.0010(7)
N2 0.0189(8) 0.0128(7) 0.0194(8) 0.0003(6) 0.0020(6) -0.0008(6)
C1 0.0266(11) 0.0124(8) 0.0189(9) 0.0010(7) -0.0048(7) 0.0002(8)
C2 0.0250(10) 0.0191(9) 0.0172(8) -0.0018(7) 0.0010(7) 0.0042(8)
C3 0.0187(9) 0.0173(8) 0.0201(9) 0.0011(7) 0.0012(7) 0.0018(8)
C4 0.0182(9) 0.0110(8) 0.0173(8) 0.0028(7) -0.0006(7) 0.0017(7)
C5 0.0171(9) 0.0130(8) 0.0178(9) 0.0007(7) 0.0013(7) 0.0014(7)
C6 0.0136(9) 0.0157(9) 0.0174(9) -0.0001(7) -0.0018(7) -0.0004(7)
C7 0.0169(9) 0.0159(8) 0.0169(8) -0.0025(7) -0.0001(7) 0.0011(7)
C8 0.0154(9) 0.0139(8) 0.0193(8) 0.0006(7) -0.0028(7) -0.0004(7)
C9 0.0152(8) 0.0191(8) 0.0156(8) 0.0007(7) -0.0007(7) -0.0003(8)
C10 0.0263(10) 0.0198(9) 0.0184(9) -0.0030(7) 0.0047(8) 0.0011(8)
C11 0.0355(11) 0.0129(8) 0.0226(10) -0.0006(7) 0.0032(9) 0.0021(8)
C12 0.0170(9) 0.0150(9) 0.0193(9) -0.0004(7) -0.0001(7) 0.0001(7)
C13 0.0200(10) 0.0165(8) 0.0172(8) 0.0009(7) 0.0013(7) 0.0011(8)
C14 0.0328(12) 0.0196(10) 0.0624(15) 0.0167(11) -0.0097(11) 0.0017(10)
C15 0.0221(9) 0.0148(9) 0.0187(9) -0.0005(7) 0.0019(7) 0.0013(7)
C16 0.0148(9) 0.0155(8) 0.0182(8) -0.0005(7) -0.0022(7) 0.0001(7)
C17 0.0170(9) 0.0162(8) 0.0167(8) -0.0022(7) -0.0011(7) 0.0018(7)
C18 0.0199(10) 0.0163(9) 0.0225(9) 0.0022(7) -0.0018(7) -0.0019(8)
C19 0.0210(9) 0.0173(8) 0.0165(8) -0.0004(7) 0.0032(7) 0.0008(8)

loop_
_atom_type_symbol
_atom_type_description
_atom_type_scat_dispersion_real
_atom_type_scat_dispersion_imag
_atom_type_scat_source
C C 0.0181 0.0091 'International Tables Vol C Tables 4.2.6.8 and 6.1.1.4'
H H 0.0000 0.0000 'International Tables Vol C Tables 4.2.6.8 and 6.1.1.4'
N N 0.0311 0.0180 'International Tables Vol C Tables 4.2.6.8 and 6.1.1.4'
O O 0.0492 0.0322 'International Tables Vol C Tables 4.2.6.8 and 6.1.1.4'

loop_
_geom_angle_atom_site_label_1
_geom_angle_atom_site_label_2
_geom_angle_atom_site_label_3
_geom_angle
C9 O2 C10 115.96(14)
C8 O3 C11 116.35(14)
C13 O5 C14 116.11(16)
O1 N1 O6 123.64(17)
O1 N1 C1 118.28(17)
O6 N1 C1 118.08(17)
C12 N2 C5 112.49(14)
C12 N2 H22 108.3
C5 N2 H22 109.0
C2 C1 C18 122.76(18)
C2 C1 N1 118.01(17)
C18 C1 N1 119.22(18)
C1 C2 C3 117.99(17)
C1 C2 H13 121.0
C3 C2 H13 121.0
C2 C3 C4 121.33(18)
C2 C3 H14 119.3
C4 C3 H14 119.3
C3 C4 C19 118.86(18)
C3 C4 C5 118.95(17)
C19 C4 C5 122.19(17)
N2 C5 C6 114.23(15)
N2 C5 C4 109.60(14)
C6 C5 C4 112.40(15)
N2 C5 H19 106.7
C6 C5 H19 106.7
C4 C5 H19 106.7
C16 C6 C7 119.52(17)
C16 C6 C5 121.93(16)
C7 C6 C5 118.54(16)
C8 C7 C6 121.12(16)
C8 C7 H20 119.4
C6 C7 H20 119.4
O3 C8 C7 125.07(16)
O3 C8 C9 115.56(16)
C7 C8 C9 119.37(17)
O2 C9 C17 125.18(16)
O2 C9 C8 115.20(16)
C17 C9 C8 119.61(17)
O2 C10 H2 109.5
O2 C10 H21 109.5
H2 C10 H21 109.5
O2 C10 H1 109.5
H2 C10 H1 109.5
H21 C10 H1 109.5
O3 C11 H3 109.5
O3 C11 H5 109.5
H3 C11 H5 109.5
O3 C11 H4 109.5
H3 C11 H4 109.5
H5 C11 H4 109.5
N2 C12 C13 106.95(15)
N2 C12 C15 111.94(15)
C13 C12 C15 110.29(14)
N2 C12 H12 109.2
C13 C12 H12 109.2
C15 C12 H12 109.2
O4 C13 O5 123.81(17)
O4 C13 C12 123.67(17)
O5 C13 C12 112.52(16)
O5 C14 H7 109.5
O5 C14 H6 109.5
H7 C14 H6 109.5
O5 C14 H8 109.5
H7 C14 H8 109.5
H6 C14 H8 109.5
C16 C15 C12 109.88(15)
C16 C15 H9 109.7
C12 C15 H9 109.7
C16 C15 H10 109.7
C12 C15 H10 109.7
H9 C15 H10 108.2
C6 C16 C17 119.43(16)
C6 C16 C15 121.34(16)
C17 C16 C15 119.22(16)
C9 C17 C16 120.87(16)
C9 C17 H11 119.6
C16 C17 H11 119.6
C1 C18 C19 117.92(18)
C1 C18 H16 121.0
C19 C18 H16 121.0
C18 C19 C4 121.13(18)
C18 C19 H15 119.4
C4 C19 H15 119.4

loop_
_geom_bond_atom_site_label_1
_geom_bond_atom_site_label_2
_geom_bond_distance
O1 N1 1.222(2)
O2 C9 1.366(2)
O2 C10 1.437(2)
O3 C8 1.369(2)
O3 C11 1.429(2)
O4 C13 1.201(2)
O5 C13 1.325(2)
O5 C14 1.451(2)
O6 N1 1.228(2)
N1 C1 1.467(2)
N2 C12 1.471(2)
N2 C5 1.477(2)
N2 H22 0.9606
C1 C2 1.382(3)
C1 C18 1.384(3)
C2 C3 1.383(3)
C2 H13 0.9500
C3 C4 1.390(3)
C3 H14 0.9500
C4 C19 1.393(3)
C4 C5 1.523(2)
C5 C6 1.522(2)
C5 H19 1.0000
C6 C16 1.386(3)
C6 C7 1.403(2)
C7 C8 1.378(3)
C7 H20 0.9500
C8 C9 1.411(3)
C9 C17 1.379(3)
C10 H2 0.9800
C10 H21 0.9800
C10 H1 0.9800
C11 H3 0.9800
C11 H5 0.9800
C11 H4 0.9800
C12 C13 1.515(3)
C12 C15 1.534(2)
C12 H12 1.0000
C14 H7 0.9800
C14 H6 0.9800
C14 H8 0.9800
C15 C16 1.514(2)
C15 H9 0.9900
C15 H10 0.9900
C16 C17 1.407(3)
C17 H11 0.9500
C18 C19 1.387(3)
C18 H16 0.9500
C19 H15 0.9500
